data_7716797
loop_
_publ_author_name
'Hacker, Ryan M.'
'Grimard, Daniela M.'
'Morgan, Katie A.'
'Saleh, Eaman'
'Wrublik, Morgan M.'
'Meiss, Cade J.'
'Kant, Caitlyn C.'
'Jones, Marjorie A.'
'Brennessel, William W.'
'Webb, Michael I.'

_publ_section_title
;
 Ru(II)-arene azole complexes as anti-amyloid-&#x3b2; agents.
;
_journal_issue 47
_journal_name_full 'Dalton transactions (Cambridge, England : 2003)'
_journal_page_first 18845
_journal_page_last 18855
_journal_paper_doi 10.1039/d4dt01740d
_journal_volume 53
_journal_year 2024
_chemical_absolute_configuration ad
_chemical_formula_moiety 'C13 H18 Cl2 N2 Ru S'
_chemical_formula_sum 'C13 H18 Cl2 N2 Ru S'
_chemical_formula_weight 406.32
_space_group_crystal_system orthorhombic
_space_group_IT_number 19
_space_group_name_Hall 'P 2ac 2ab'
_space_group_name_H-M_alt 'P 21 21 21'
_atom_sites_solution_hydrogens mixed
_atom_sites_solution_primary dual
_atom_sites_solution_secondary difmap
_audit_creation_date 2023-11-17
_audit_creation_method
;
Olex2 1.5
(compiled 2023.08.24 svn.re1ec1418 for OlexSys, GUI svn.r6817)
;
_audit_update_record
;
2024-05-18 deposited with the CCDC.	2024-07-29 downloaded from the CCDC.
;
_cell_angle_alpha 90
_cell_angle_beta 90
_cell_angle_gamma 90
_cell_formula_units_Z 4
_cell_length_a 9.01050(10)
_cell_length_b 12.05820(10)
_cell_length_c 14.31010(10)
_cell_measurement_reflns_used 13528
_cell_measurement_temperature 100.00(10)
_cell_measurement_theta_max 79.7460
_cell_measurement_theta_min 4.7820
_cell_volume 1554.80(2)
_computing_cell_refinement 'CrysAlisPro 1.171.42.101a (Rigaku OD, 2023)'
_computing_data_collection 'CrysAlisPro 1.171.42.101a (Rigaku OD, 2023)'
_computing_data_reduction 'CrysAlisPro 1.171.42.101a (Rigaku OD, 2023)'
_computing_molecular_graphics 'Olex2 1.5 (Dolomanov et al., 2009)'
_computing_publication_material 'Olex2 1.5 (Dolomanov et al., 2009)'
_computing_structure_refinement 'SHELXL 2019/3 (Sheldrick, 2015b)'
_computing_structure_solution 'SHELXT 2018/2 (Sheldrick, 2015a)'
_diffrn_ambient_environment N~2~
_diffrn_ambient_temperature 100.00(10)
_diffrn_detector 'Hybrid Pixel Array Detector'
_diffrn_detector_area_resol_mean 10.0000
_diffrn_detector_type HyPix
_diffrn_measured_fraction_theta_full 1.000
_diffrn_measured_fraction_theta_max 0.995
_diffrn_measurement_details
;
List of Runs (angles in degrees, time in seconds):

  # Type    Start    End  Width  t~exp~   \w     \q     \k     \f   Frames
#--------------------------------------------------------------------------
  1  \w    -63.00 -19.00   0.50    0.06    --  -91.75  61.00-150.00   88
  2  \w   -162.00 -84.00   0.50    0.06    --  -91.75-104.00 -46.00  156
  3  \w   -119.00 -25.00   0.50    0.05    --  -47.33 -77.00 -60.00  188
  4  \w   -121.00 -34.00   0.50    0.05    --  -47.33 -33.00 156.00  174
  5  \w   -119.00 -65.00   0.50    0.05    --  -47.33   0.00  60.00  108
  6  \w     -9.00  28.00   0.50    0.05    --  -47.33  19.00 150.00   74
  7  \w    -31.00  26.00   0.50    0.05    --  -47.33  38.00 -30.00  114
  8  \w     -9.00  28.00   0.50    0.05    --  -47.33  19.00-180.00   74
  9  \w     -9.00  28.00   0.50    0.05    --  -47.33  19.00  60.00   74
 10  \w   -119.00 -65.00   0.50    0.05    --  -47.33   0.00   0.00  108
 11  \w     44.00 111.00   0.50    0.06    --  113.25-125.00 -30.00  134
 12  \w     42.00 106.00   0.50    0.06    --  113.25 -94.00   0.00  128
 13  \w     41.00 178.00   0.50    0.06    --  113.25   0.00 -90.00  274
 14  \w     91.00 178.00   0.50    0.06    --  113.25  77.00  30.00  174
 15  \w    100.00 178.00   0.50    0.06    --  113.25  33.00 -44.00  156
 16  \w    100.00 178.00   0.50    0.06    --  113.25  15.00 120.00  156
 17  \w     42.00  83.00   0.50    0.06    --  113.25 -61.00  60.00   82
 18  \w     42.00  83.00   0.50    0.06    --  113.25 -61.00 120.00   82
 19  \w     42.00  83.00   0.50    0.06    --  113.25 -61.00 150.00   82
 20  \w     42.00  83.00   0.50    0.06    --  113.25 -61.00 -60.00   82
 21  \w    107.00 178.00   0.50    0.06    --  113.25  99.00 152.00  142
 22  \w     95.00 178.00   0.50    0.06    --  113.25 125.00-150.00  166
 23  \w    -71.00 -45.00   0.50    0.06    --  -91.75 104.00  54.00   52
 24  \w     55.00  81.00   0.50    0.06    --  113.25 -61.00-180.00   52
 25  \w    110.00 156.00   0.50    0.06    --  113.25 125.00-180.00   92
 26  \w     57.00  83.00   0.50    0.06    --  113.25 -61.00 -30.00   52
 27  \w     51.00  99.00   0.50    0.06    --  113.25-125.00  90.00   96
;
_diffrn_measurement_device 'four-circle diffractometer'
_diffrn_measurement_device_type 'XtaLAB Synergy, Dualflex, HyPix'
_diffrn_measurement_method '\w scans'
_diffrn_orient_matrix_type 'CrysAlisPro convention (1999,Acta A55,543-557)'
_diffrn_orient_matrix_UB_11 0.0400291000
_diffrn_orient_matrix_UB_12 -0.1225611000
_diffrn_orient_matrix_UB_13 0.0169451000
_diffrn_orient_matrix_UB_21 0.0600976000
_diffrn_orient_matrix_UB_22 -0.0086619000
_diffrn_orient_matrix_UB_23 -0.1004632000
_diffrn_orient_matrix_UB_31 0.1550779000
_diffrn_orient_matrix_UB_32 0.0350590000
_diffrn_orient_matrix_UB_33 0.0345782000
_diffrn_radiation_monochromator mirror
_diffrn_radiation_probe x-ray
_diffrn_radiation_type 'Cu K\a'
_diffrn_radiation_wavelength 1.54184
_diffrn_reflns_av_R_equivalents 0.0402
_diffrn_reflns_av_unetI/netI 0.0273
_diffrn_reflns_Laue_measured_fraction_full 1.000
_diffrn_reflns_Laue_measured_fraction_max 0.995
_diffrn_reflns_limit_h_max 11
_diffrn_reflns_limit_h_min -10
_diffrn_reflns_limit_k_max 14
_diffrn_reflns_limit_k_min -15
_diffrn_reflns_limit_l_max 18
_diffrn_reflns_limit_l_min -18
_diffrn_reflns_number 17298
_diffrn_reflns_point_group_measured_fraction_full 1.000
_diffrn_reflns_point_group_measured_fraction_max 0.986
_diffrn_reflns_theta_full 74.504
_diffrn_reflns_theta_max 80.227
_diffrn_reflns_theta_min 4.796
_diffrn_source 'micro-focus sealed X-ray tube'
_diffrn_source_type 'PhotonJet (Cu) X-ray Source'
_exptl_absorpt_coefficient_mu 12.471
_exptl_absorpt_correction_T_max 1.00000
_exptl_absorpt_correction_T_min 0.48907
_exptl_absorpt_correction_type multi-scan
_exptl_absorpt_process_details
;
CrysAlisPro 1.171.42.101a (Rigaku Oxford Diffraction, 2023)
Empirical absorption correction using spherical harmonics,
implemented in SCALE3 ABSPACK scaling algorithm.
;
_exptl_crystal_colour orange
_exptl_crystal_colour_primary orange
_exptl_crystal_density_diffrn 1.736
_exptl_crystal_description block
_exptl_crystal_F_000 816
_exptl_crystal_size_max 0.204
_exptl_crystal_size_mid 0.119
_exptl_crystal_size_min 0.066
_refine_diff_density_max 0.431
_refine_diff_density_min -0.648
_refine_diff_density_rms 0.100
_refine_ls_abs_structure_details
;
 Flack x determined using 1386 quotients [(I+)-(I-)]/[(I+)+(I-)]
 (Parsons, Flack and Wagner, Acta Cryst. B69 (2013) 249-259).
;
_refine_ls_abs_structure_Flack -0.004(6)
_refine_ls_extinction_method none
_refine_ls_goodness_of_fit_ref 1.111
_refine_ls_hydrogen_treatment mixed
_refine_ls_matrix_type full
_refine_ls_number_parameters 183
_refine_ls_number_reflns 3359
_refine_ls_number_restraints 6
_refine_ls_restrained_S_all 1.113
_refine_ls_R_factor_all 0.0254
_refine_ls_R_factor_gt 0.0252
_refine_ls_shift/su_max 0.001
_refine_ls_shift/su_mean 0.000
_refine_ls_structure_factor_coef Fsqd
_refine_ls_weighting_details 'w=1/[\s^2^(Fo^2^)+(0.0173P)^2^+3.7196P] where P=(Fo^2^+2Fc^2^)/3'
_refine_ls_weighting_scheme calc
_refine_ls_wR_factor_gt 0.0624
_refine_ls_wR_factor_ref 0.0624
_reflns_Friedel_coverage 0.726
_reflns_Friedel_fraction_full 1.000
_reflns_Friedel_fraction_max 0.974
_reflns_number_gt 3344
_reflns_number_total 3359
_reflns_threshold_expression 'I > 2\s(I)'
_cod_data_source_file d4dt01740d2.cif
_cod_data_source_block genmw06
_cod_depositor_comments 'Adding full bibliography for 7716796--7716798.cif.'
_cod_database_code 7716797
_shelx_shelxl_version_number 2019/3
_shelx_space_group_comment
;
The symmetry employed for this shelxl refinement is uniquely defined
by the following loop, which should always be used as a source of
symmetry information in preference to the above space-group names.
They are only intended as comments.
;
_shelx_estimated_absorpt_t_max 0.493
_shelx_estimated_absorpt_t_min 0.185
_olex2_refinement_description
;
1. Fixed Uiso
 At 1.2 times of:
  All C(H) groups
 At 1.5 times of:
  All C(H,H,H) groups
2. Uiso/Uaniso restraints and constraints
Uanis(C6) \\sim Ueq: with sigma of 0.003 and sigma for terminal atoms of 0.006
3.a Ternary CH refined with riding coordinates:
 C7(H7)
3.b Aromatic/amide H refined with riding coordinates:
 C2(H2), C3(H3), C5(H5), C6(H6), C12(H12), C13(H13)
3.c Idealised Me refined as rotating group:
 C8(H8A,H8B,H8C), C9(H9A,H9B,H9C), C10(H10A,H10B,H10C)
;
_olex2_submission_original_sample_id genmw06
_olex2_submission_special_instructions 'No special instructions were received'
_oxdiff_exptl_absorpt_empirical_details
;
Empirical correction (ABSPACK) includes:
- Absorption correction using spherical harmonics
- Frame scaling
;
_oxdiff_exptl_absorpt_empirical_full_max 1.517
_oxdiff_exptl_absorpt_empirical_full_min 0.789

loop_
_space_group_symop_operation_xyz
'x, y, z'
'-x+1/2, -y, z+1/2'
'-x, y+1/2, -z+1/2'
'x+1/2, -y+1/2, -z'

loop_
_atom_site_label
_atom_site_type_symbol
_atom_site_fract_x
_atom_site_fract_y
_atom_site_fract_z
_atom_site_U_iso_or_equiv
_atom_site_adp_type
_atom_site_occupancy
_atom_site_site_symmetry_order
_atom_site_calc_flag
_atom_site_refinement_flags_posn
_atom_site_refinement_flags_adp
_atom_site_refinement_flags_occupancy
_atom_site_disorder_assembly
_atom_site_disorder_group
Ru1 Ru 0.60304(4) 0.42919(3) 0.33247(2) 0.01230(9) Uani 1 1 d . . . . .
Cl1 Cl 0.74147(13) 0.51354(10) 0.20665(8) 0.0193(2) Uani 1 1 d . . . . .
Cl2 Cl 0.43451(13) 0.36345(10) 0.21261(8) 0.0184(2) Uani 1 1 d . . . . .
S1 S 0.84629(15) 0.08911(11) 0.31057(9) 0.0253(3) Uani 1 1 d . . . . .
N1 N 0.7386(5) 0.2869(4) 0.3079(3) 0.0173(9) Uani 1 1 d . . . . .
N2 N 0.5595(5) 0.1472(4) 0.3378(4) 0.0213(9) Uani 1 1 d . . . . .
C1 C 0.6894(5) 0.5521(4) 0.4330(3) 0.0147(9) Uani 1 1 d . . . . .
C2 C 0.6894(6) 0.4455(4) 0.4742(3) 0.0176(10) Uani 1 1 d . . . . .
H2 H 0.777962 0.417434 0.501339 0.021 Uiso 1 1 calc R U . . .
C3 C 0.5575(6) 0.3792(4) 0.4755(3) 0.0162(10) Uani 1 1 d . . . . .
H3 H 0.559944 0.307818 0.503512 0.019 Uiso 1 1 calc R U . . .
C4 C 0.4247(5) 0.4180(4) 0.4362(3) 0.0171(9) Uani 1 1 d . . . . .
C5 C 0.4237(5) 0.5266(4) 0.3949(3) 0.0167(10) Uani 1 1 d . . . . .
H5 H 0.334722 0.555037 0.368511 0.020 Uiso 1 1 calc R U . . .
C6 C 0.5531(5) 0.5906(4) 0.3932(3) 0.0142(9) Uani 1 1 d . U . . .
H6 H 0.550499 0.661787 0.364839 0.017 Uiso 1 1 calc R U . . .
C7 C 0.8244(6) 0.6249(5) 0.4262(4) 0.0222(11) Uani 1 1 d . . . . .
H7 H 0.827616 0.656284 0.361503 0.027 Uiso 1 1 calc R U . . .
C8 C 0.9707(6) 0.5643(6) 0.4434(4) 0.0293(12) Uani 1 1 d . . . . .
H8A H 0.975857 0.540726 0.508823 0.044 Uiso 1 1 calc R U . . .
H8B H 1.053809 0.614117 0.429622 0.044 Uiso 1 1 calc R U . . .
H8C H 0.976378 0.499045 0.402650 0.044 Uiso 1 1 calc R U . . .
C9 C 0.8068(7) 0.7222(5) 0.4947(5) 0.0319(13) Uani 1 1 d . . . . .
H9A H 0.716785 0.763989 0.479216 0.048 Uiso 1 1 calc R U . . .
H9B H 0.893303 0.771114 0.490030 0.048 Uiso 1 1 calc R U . . .
H9C H 0.798965 0.693512 0.558601 0.048 Uiso 1 1 calc R U . . .
C10 C 0.2867(6) 0.3485(5) 0.4337(4) 0.0260(12) Uani 1 1 d . . . . .
H10A H 0.243986 0.350576 0.370791 0.039 Uiso 1 1 calc R U . . .
H10B H 0.214569 0.377744 0.478676 0.039 Uiso 1 1 calc R U . . .
H10C H 0.311447 0.271793 0.450132 0.039 Uiso 1 1 calc R U . . .
C11 C 0.6995(6) 0.1818(4) 0.3185(4) 0.0196(10) Uani 1 1 d . . . . .
C12 C 0.9659(7) 0.1998(5) 0.2941(4) 0.0270(12) Uani 1 1 d . . . . .
H12 H 1.070320 0.193474 0.286666 0.032 Uiso 1 1 calc R U . . .
C13 C 0.8908(6) 0.2951(4) 0.2934(4) 0.0216(10) Uani 1 1 d . . . . .
H13 H 0.938411 0.364438 0.283636 0.026 Uiso 1 1 calc R U . . .
H2A H 0.485(7) 0.188(5) 0.322(5) 0.019(16) Uiso 1 1 d . . . . .
H2B H 0.544(9) 0.072(7) 0.333(6) 0.06(2) Uiso 1 1 d . . . . .

loop_
_atom_site_aniso_label
_atom_site_aniso_U_11
_atom_site_aniso_U_22
_atom_site_aniso_U_33
_atom_site_aniso_U_23
_atom_site_aniso_U_13
_atom_site_aniso_U_12
Ru1 0.01277(15) 0.01071(15) 0.01344(15) -0.00043(13) 0.00046(13) 0.00029(14)
Cl1 0.0200(5) 0.0197(6) 0.0181(5) 0.0006(4) 0.0032(5) -0.0033(5)
Cl2 0.0197(6) 0.0148(5) 0.0206(5) -0.0020(4) -0.0037(4) 0.0001(4)
S1 0.0315(7) 0.0191(6) 0.0255(6) -0.0058(5) -0.0070(5) 0.0116(5)
N1 0.019(2) 0.015(2) 0.017(2) -0.0043(16) -0.0004(16) 0.0030(17)
N2 0.023(2) 0.017(2) 0.024(2) 0.000(2) -0.004(2) -0.0020(17)
C1 0.018(2) 0.011(2) 0.015(2) -0.0051(17) -0.0005(17) -0.0027(18)
C2 0.021(2) 0.021(3) 0.011(2) -0.0005(19) -0.0036(17) 0.003(2)
C3 0.021(2) 0.019(2) 0.009(2) 0.0050(18) 0.0044(17) 0.0006(19)
C4 0.016(2) 0.017(2) 0.018(2) -0.0021(19) 0.0111(17) -0.002(2)
C5 0.016(2) 0.016(2) 0.017(2) -0.0031(18) 0.0033(18) 0.0099(18)
C6 0.022(2) 0.0061(18) 0.0145(18) -0.0036(15) 0.0027(16) 0.0032(16)
C7 0.021(3) 0.021(3) 0.024(3) -0.004(2) 0.002(2) -0.006(2)
C8 0.021(3) 0.029(3) 0.038(3) -0.013(3) -0.003(2) 0.002(3)
C9 0.031(3) 0.029(3) 0.036(3) -0.015(3) -0.008(3) -0.008(3)
C10 0.020(3) 0.027(3) 0.031(3) 0.002(2) 0.005(2) -0.004(2)
C11 0.028(3) 0.015(2) 0.016(2) -0.0025(18) -0.009(2) 0.002(2)
C12 0.024(3) 0.031(3) 0.027(3) -0.008(2) -0.004(2) 0.009(2)
C13 0.022(2) 0.021(2) 0.023(2) -0.006(2) -0.001(2) 0.006(2)

loop_
_atom_type_symbol
_atom_type_description
_atom_type_scat_dispersion_real
_atom_type_scat_dispersion_imag
_atom_type_scat_source
C C 0.0181 0.0091 'International Tables Vol C Tables 4.2.6.8 and 6.1.1.4'
H H 0.0000 0.0000 'International Tables Vol C Tables 4.2.6.8 and 6.1.1.4'
Cl Cl 0.3639 0.7018 'International Tables Vol C Tables 4.2.6.8 and 6.1.1.4'
N N 0.0311 0.0180 'International Tables Vol C Tables 4.2.6.8 and 6.1.1.4'
Ru Ru 0.0552 3.2960 'International Tables Vol C Tables 4.2.6.8 and 6.1.1.4'
S S 0.3331 0.5567 'International Tables Vol C Tables 4.2.6.8 and 6.1.1.4'

loop_
_geom_angle_atom_site_label_1
_geom_angle_atom_site_label_2
_geom_angle_atom_site_label_3
_geom_angle
_geom_angle_site_symmetry_1
_geom_angle_site_symmetry_3
_geom_angle_publ_flag
Cl1 Ru1 Cl2 86.20(4) . . ?
N1 Ru1 Cl1 85.43(12) . . ?
N1 Ru1 Cl2 88.80(12) . . ?
N1 Ru1 C1 116.44(17) . . ?
N1 Ru1 C2 91.23(17) . . ?
N1 Ru1 C3 92.31(18) . . ?
N1 Ru1 C4 118.77(18) . . ?
N1 Ru1 C5 157.06(18) . . ?
N1 Ru1 C6 154.37(17) . . ?
C1 Ru1 Cl1 91.21(13) . . ?
C1 Ru1 Cl2 154.37(13) . . ?
C2 Ru1 Cl1 118.11(14) . . ?
C2 Ru1 Cl2 155.62(14) . . ?
C2 Ru1 C1 37.60(18) . . ?
C2 Ru1 C4 68.71(18) . . ?
C2 Ru1 C5 80.53(18) . . ?
C3 Ru1 Cl1 156.45(14) . . ?
C3 Ru1 Cl2 117.23(14) . . ?
C3 Ru1 C1 68.82(18) . . ?
C3 Ru1 C2 38.40(19) . . ?
C3 Ru1 C4 37.46(19) . . ?
C3 Ru1 C5 67.97(18) . . ?
C3 Ru1 C6 80.36(18) . . ?
C4 Ru1 Cl1 155.44(14) . . ?
C4 Ru1 Cl2 90.01(13) . . ?
C4 Ru1 C1 81.84(18) . . ?
C5 Ru1 Cl1 117.36(14) . . ?
C5 Ru1 Cl2 90.09(13) . . ?
C5 Ru1 C1 68.52(18) . . ?
C5 Ru1 C4 38.30(18) . . ?
C6 Ru1 Cl1 91.60(13) . . ?
C6 Ru1 Cl2 116.44(13) . . ?
C6 Ru1 C1 38.06(18) . . ?
C6 Ru1 C2 67.79(18) . . ?
C6 Ru1 C4 68.48(18) . . ?
C6 Ru1 C5 37.36(19) . . ?
C12 S1 C11 89.3(3) . . ?
C11 N1 Ru1 126.7(4) . . ?
C11 N1 C13 110.4(5) . . ?
C13 N1 Ru1 122.1(3) . . ?
C11 N2 H2A 120(4) . . ?
C11 N2 H2B 115(5) . . ?
H2A N2 H2B 115(7) . . ?
C2 C1 Ru1 70.2(3) . . ?
C2 C1 C6 117.4(4) . . ?
C2 C1 C7 123.9(5) . . ?
C6 C1 Ru1 69.9(3) . . ?
C6 C1 C7 118.6(4) . . ?
C7 C1 Ru1 129.4(3) . . ?
Ru1 C2 H2 130.4 . . ?
C1 C2 Ru1 72.2(3) . . ?
C1 C2 H2 119.6 . . ?
C1 C2 C3 120.9(4) . . ?
C3 C2 Ru1 70.5(3) . . ?
C3 C2 H2 119.6 . . ?
Ru1 C3 H3 130.1 . . ?
C2 C3 Ru1 71.1(3) . . ?
C2 C3 H3 119.5 . . ?
C4 C3 Ru1 72.0(3) . . ?
C4 C3 C2 121.1(4) . . ?
C4 C3 H3 119.5 . . ?
C3 C4 Ru1 70.5(3) . . ?
C3 C4 C5 118.4(4) . . ?
C3 C4 C10 122.0(5) . . ?
C5 C4 Ru1 70.7(3) . . ?
C5 C4 C10 119.6(5) . . ?
C10 C4 Ru1 128.7(4) . . ?
Ru1 C5 H5 130.9 . . ?
C4 C5 Ru1 71.0(2) . . ?
C4 C5 H5 119.9 . . ?
C6 C5 Ru1 70.9(3) . . ?
C6 C5 C4 120.3(4) . . ?
C6 C5 H5 119.9 . . ?
Ru1 C6 H6 129.9 . . ?
C1 C6 Ru1 72.1(3) . . ?
C1 C6 H6 119.0 . . ?
C5 C6 Ru1 71.7(3) . . ?
C5 C6 C1 122.0(4) . . ?
C5 C6 H6 119.0 . . ?
C1 C7 H7 107.8 . . ?
C1 C7 C8 114.1(5) . . ?
C1 C7 C9 108.7(5) . . ?
C8 C7 H7 107.8 . . ?
C8 C7 C9 110.6(5) . . ?
C9 C7 H7 107.8 . . ?
C7 C8 H8A 109.5 . . ?
C7 C8 H8B 109.5 . . ?
C7 C8 H8C 109.5 . . ?
H8A C8 H8B 109.5 . . ?
H8A C8 H8C 109.5 . . ?
H8B C8 H8C 109.5 . . ?
C7 C9 H9A 109.5 . . ?
C7 C9 H9B 109.5 . . ?
C7 C9 H9C 109.5 . . ?
H9A C9 H9B 109.5 . . ?
H9A C9 H9C 109.5 . . ?
H9B C9 H9C 109.5 . . ?
C4 C10 H10A 109.5 . . ?
C4 C10 H10B 109.5 . . ?
C4 C10 H10C 109.5 . . ?
H10A C10 H10B 109.5 . . ?
H10A C10 H10C 109.5 . . ?
H10B C10 H10C 109.5 . . ?
N1 C11 S1 114.0(4) . . ?
N1 C11 N2 124.4(5) . . ?
N2 C11 S1 121.6(4) . . ?
S1 C12 H12 124.8 . . ?
C13 C12 S1 110.5(5) . . ?
C13 C12 H12 124.8 . . ?
N1 C13 H13 122.0 . . ?
C12 C13 N1 115.9(5) . . ?
C12 C13 H13 122.0 . . ?

loop_
_geom_bond_atom_site_label_1
_geom_bond_atom_site_label_2
_geom_bond_distance
_geom_bond_site_symmetry_2
_geom_bond_publ_flag
Ru1 Cl1 2.4150(12) . ?
Ru1 Cl2 2.4242(12) . ?
Ru1 N1 2.136(4) . ?
Ru1 C1 2.208(4) . ?
Ru1 C2 2.181(4) . ?
Ru1 C3 2.173(4) . ?
Ru1 C4 2.192(4) . ?
Ru1 C5 2.188(4) . ?
Ru1 C6 2.179(4) . ?
S1 C11 1.735(5) . ?
S1 C12 1.731(7) . ?
N1 C11 1.324(7) . ?
N1 C13 1.391(7) . ?
N2 C11 1.357(7) . ?
N2 H2A 0.86(7) . ?
N2 H2B 0.92(9) . ?
C1 C2 1.415(7) . ?
C1 C6 1.431(7) . ?
C1 C7 1.503(7) . ?
C2 H2 0.9500 . ?
C2 C3 1.432(7) . ?
C3 H3 0.9500 . ?
C3 C4 1.402(7) . ?
C4 C5 1.437(7) . ?
C4 C10 1.500(7) . ?
C5 H5 0.9500 . ?
C5 C6 1.399(7) . ?
C6 H6 0.9500 . ?
C7 H7 1.0000 . ?
C7 C8 1.528(8) . ?
C7 C9 1.537(8) . ?
C8 H8A 0.9800 . ?
C8 H8B 0.9800 . ?
C8 H8C 0.9800 . ?
C9 H9A 0.9800 . ?
C9 H9B 0.9800 . ?
C9 H9C 0.9800 . ?
C10 H10A 0.9800 . ?
C10 H10B 0.9800 . ?
C10 H10C 0.9800 . ?
C12 H12 0.9500 . ?
C12 C13 1.334(8) . ?
C13 H13 0.9500 . ?

loop_
_geom_hbond_atom_site_label_D
_geom_hbond_atom_site_label_H
_geom_hbond_atom_site_label_A
_geom_hbond_distance_DH
_geom_hbond_distance_HA
_geom_hbond_distance_DA
_geom_hbond_angle_DHA
_geom_hbond_site_symmetry_A
_geom_hbond_publ_flag
N2 H2A Cl2 0.86(7) 2.67(7) 3.358(5) 138(5) . yes
N2 H2B Cl2 0.92(9) 2.61(9) 3.497(5) 164(7) 3_645 yes

loop_
_geom_torsion_atom_site_label_1
_geom_torsion_atom_site_label_2
_geom_torsion_atom_site_label_3
_geom_torsion_atom_site_label_4
_geom_torsion
_geom_torsion_site_symmetry_1
_geom_torsion_site_symmetry_2
_geom_torsion_site_symmetry_3
_geom_torsion_site_symmetry_4
_geom_torsion_publ_flag
Ru1 N1 C11 S1 -170.1(2) . . . . ?
Ru1 N1 C11 N2 7.3(8) . . . . ?
Ru1 N1 C13 C12 169.5(4) . . . . ?
Ru1 C1 C2 C3 -53.1(4) . . . . ?
Ru1 C1 C6 C5 53.7(4) . . . . ?
Ru1 C1 C7 C8 -75.9(6) . . . . ?
Ru1 C1 C7 C9 160.2(4) . . . . ?
Ru1 C2 C3 C4 -54.0(4) . . . . ?
Ru1 C3 C4 C5 -53.9(4) . . . . ?
Ru1 C3 C4 C10 124.2(5) . . . . ?
Ru1 C4 C5 C6 -53.1(4) . . . . ?
Ru1 C5 C6 C1 -53.9(4) . . . . ?
S1 C12 C13 N1 1.6(6) . . . . ?
C1 C2 C3 Ru1 53.9(4) . . . . ?
C1 C2 C3 C4 0.0(7) . . . . ?
C2 C1 C6 Ru1 -53.3(4) . . . . ?
C2 C1 C6 C5 0.4(7) . . . . ?
C2 C1 C7 C8 15.4(7) . . . . ?
C2 C1 C7 C9 -108.5(6) . . . . ?
C2 C3 C4 Ru1 53.6(4) . . . . ?
C2 C3 C4 C5 -0.4(7) . . . . ?
C2 C3 C4 C10 177.8(4) . . . . ?
C3 C4 C5 Ru1 53.9(4) . . . . ?
C3 C4 C5 C6 0.8(7) . . . . ?
C4 C5 C6 Ru1 53.1(4) . . . . ?
C4 C5 C6 C1 -0.8(7) . . . . ?
C6 C1 C2 Ru1 53.2(4) . . . . ?
C6 C1 C2 C3 0.1(7) . . . . ?
C6 C1 C7 C8 -162.5(4) . . . . ?
C6 C1 C7 C9 73.6(6) . . . . ?
C7 C1 C2 Ru1 -124.8(5) . . . . ?
C7 C1 C2 C3 -177.9(4) . . . . ?
C7 C1 C6 Ru1 124.7(4) . . . . ?
C7 C1 C6 C5 178.5(4) . . . . ?
C10 C4 C5 Ru1 -124.3(4) . . . . ?
C10 C4 C5 C6 -177.4(5) . . . . ?
C11 S1 C12 C13 -1.4(4) . . . . ?
C11 N1 C13 C12 -0.8(7) . . . . ?
C12 S1 C11 N1 1.0(4) . . . . ?
C12 S1 C11 N2 -176.4(5) . . . . ?
C13 N1 C11 S1 -0.4(5) . . . . ?
C13 N1 C11 N2 177.0(5) . . . . ?
